data_7232883
loop_
_publ_author_name
'Rojek, Tomasz'
'Goldeman, Waldemar'
'\'Slepokura, Katarzyna'
'Zierkiewicz, Wiktor'
'Matczak-Jon, Ewa'

_publ_section_title
;
 Deciphering preferred solid-state conformations in nitrogen-containing
 bisphosphonates and their coordination compounds. A case study of
 discrete Cu(ii) complexes based on C\a-substituted analogues of
 zoledronic acid: crystal structures and solid-state characterization
;
_journal_issue 29
_journal_name_full CrystEngComm
_journal_page_first 4340
_journal_paper_doi 10.1039/C9CE00614A
_journal_volume 21
_journal_year 2019
_chemical_absolute_configuration ad
_chemical_formula_moiety 'C14 H28 Cu N4 O15 P4, 8(H2 O)'
_chemical_formula_sum 'C14 H44 Cu N4 O23 P4'
_chemical_formula_weight 823.95
_space_group_crystal_system triclinic
_space_group_IT_number 1
_space_group_name_Hall 'P 1'
_space_group_name_H-M_alt 'P 1'
_symmetry_space_group_name_Hall 'P 1'
_symmetry_space_group_name_H-M 'P 1'
_atom_sites_solution_hydrogens mixed
_atom_sites_solution_primary direct
_atom_sites_solution_secondary difmap
_audit_creation_method SHELXL-2014/7
_audit_update_record
;
2019-02-18 deposited with the CCDC.    2019-04-25 downloaded from the CCDC.
;
_cell_angle_alpha 92.09(3)
_cell_angle_beta 90.88(3)
_cell_angle_gamma 114.23(3)
_cell_formula_units_Z 1
_cell_length_a 7.958(3)
_cell_length_b 9.582(3)
_cell_length_c 11.270(4)
_cell_measurement_reflns_used 4907
_cell_measurement_temperature 100(2)
_cell_measurement_theta_max 36.68
_cell_measurement_theta_min 2.88
_cell_volume 782.7(5)
_computing_cell_refinement
;
CrysAlisPro, Agilent Technologies,
Version 1.171.36.20 (release 27-06-2012 CrysAlis171 .NET)
(compiled Jul 11 2012,15:38:31)
;
_computing_data_collection
;
CrysAlisPro, Agilent Technologies,
Version 1.171.36.20 (release 27-06-2012 CrysAlis171 .NET)
(compiled Jul 11 2012,15:38:31)
;
_computing_data_reduction
;
CrysAlisPro, Agilent Technologies,
Version 1.171.36.20 (release 27-06-2012 CrysAlis171 .NET)
(compiled Jul 11 2012,15:38:31)
;
_computing_structure_refinement 'SHELXL-2014/7 (Sheldrick, 2015)'
_computing_structure_solution 'SHELXT (Sheldrick, 2015)'
_diffrn_ambient_temperature 100(2)
_diffrn_detector_area_resol_mean 8.3359
_diffrn_measured_fraction_theta_full 0.996
_diffrn_measured_fraction_theta_max 0.535
_diffrn_measurement_device_type 'Kuma KM4-CCD, Sapphire2, large Be window'
_diffrn_measurement_method 'omega scan'
_diffrn_radiation_type MoK\a
_diffrn_radiation_wavelength 0.71073
_diffrn_reflns_av_R_equivalents 0.0390
_diffrn_reflns_av_unetI/netI 0.0595
_diffrn_reflns_Laue_measured_fraction_full 0.996
_diffrn_reflns_Laue_measured_fraction_max 0.535
_diffrn_reflns_limit_h_max 12
_diffrn_reflns_limit_h_min -10
_diffrn_reflns_limit_k_max 12
_diffrn_reflns_limit_k_min -13
_diffrn_reflns_limit_l_max 14
_diffrn_reflns_limit_l_min -18
_diffrn_reflns_number 7976
_diffrn_reflns_point_group_measured_fraction_full 0.996
_diffrn_reflns_point_group_measured_fraction_max 0.535
_diffrn_reflns_theta_full 25.242
_diffrn_reflns_theta_max 36.765
_diffrn_reflns_theta_min 2.885
_diffrn_source 'Enhance (Mo) X-ray Source'
_exptl_absorpt_coefficient_mu 1.001
_exptl_absorpt_correction_T_max 1.000
_exptl_absorpt_correction_T_min 0.641
_exptl_absorpt_correction_type multi-scan
_exptl_absorpt_process_details
;
CrysAlisPro, Agilent Technologies,
Version 1.171.36.20 (release 27-06-2012 CrysAlis171 .NET)
(compiled Jul 11 2012,15:38:31)
Empirical absorption correction using spherical harmonics,
 implemented in SCALE3 ABSPACK scaling algorithm.
;
_exptl_crystal_colour 'light blue'
_exptl_crystal_density_diffrn 1.748
_exptl_crystal_description plate
_exptl_crystal_F_000 429
_exptl_crystal_size_max 0.46
_exptl_crystal_size_mid 0.26
_exptl_crystal_size_min 0.01
_refine_diff_density_max 0.725
_refine_diff_density_min -1.083
_refine_diff_density_rms 0.127
_refine_ls_abs_structure_details
;
 Refined as an inversion twin.
;
_refine_ls_abs_structure_Flack 0.197(18)
_refine_ls_extinction_method none
_refine_ls_goodness_of_fit_ref 1.055
_refine_ls_hydrogen_treatment constr
_refine_ls_matrix_type full
_refine_ls_number_parameters 426
_refine_ls_number_reflns 5747
_refine_ls_number_restraints 34
_refine_ls_restrained_S_all 1.052
_refine_ls_R_factor_all 0.0535
_refine_ls_R_factor_gt 0.0518
_refine_ls_shift/su_max 0.000
_refine_ls_shift/su_mean 0.000
_refine_ls_structure_factor_coef Fsqd
_refine_ls_weighting_details 'w=1/[\s^2^(Fo^2^)+(0.0833P)^2^+0.1082P] where P=(Fo^2^+2Fc^2^)/3'
_refine_ls_weighting_scheme calc
_refine_ls_wR_factor_gt 0.1327
_refine_ls_wR_factor_ref 0.1358
_reflns_Friedel_coverage 1.000
_reflns_Friedel_fraction_full 0.996
_reflns_Friedel_fraction_max 0.535
_reflns_number_gt 5527
_reflns_number_total 5747
_reflns_threshold_expression 'I > 2\s(I)'
_cod_data_source_file c9ce00614a2.cif
_cod_data_source_block tr08113
_cod_depositor_comments 'Adding full bibliography for 7232883--7232885.cif.'
_cod_original_formula_sum ' C14 H44 Cu N4 O23 P4'
_cod_database_code 7232883
_shelx_shelxl_version_number 2014/7
_shelx_space_group_comment
;
The symmetry employed for this shelxl refinement is uniquely defined
by the following loop, which should always be used as a source of
symmetry information in preference to the above space-group names.
They are only intended as comments.
;
_shelx_estimated_absorpt_t_min 0.656
_shelx_estimated_absorpt_t_max 0.990

loop_
_space_group_symop_operation_xyz
'x, y, z'

loop_
_atom_site_label
_atom_site_type_symbol
_atom_site_fract_x
_atom_site_fract_y
_atom_site_fract_z
_atom_site_U_iso_or_equiv
_atom_site_adp_type
_atom_site_occupancy
_atom_site_site_symmetry_order
_atom_site_calc_flag
_atom_site_refinement_flags_posn
_atom_site_refinement_flags_adp
Cu1 Cu 0.38891(8) 0.62868(8) 0.58198(6) 0.01271(16) Uani 1 1 d . .
P1A P 0.53021(17) 0.97348(16) 0.53539(11) 0.0103(3) Uani 1 1 d . .
P2A P 0.29242(19) 0.76570(17) 0.33944(12) 0.0116(3) Uani 1 1 d . .
O1A O 0.3611(5) 0.9941(5) 0.5718(3) 0.0149(8) Uani 1 1 d . .
O2A O 0.5604(5) 0.8428(5) 0.5882(4) 0.0156(8) Uani 1 1 d . .
O3A O 0.7036(5) 1.1266(5) 0.5651(3) 0.0139(8) Uani 1 1 d . .
H3A H 0.7995 1.1105 0.5608 0.021 Uiso 1 1 calc R U
O4A O 0.1362(5) 0.8097(5) 0.3170(3) 0.0143(8) Uani 1 1 d . .
O5A O 0.2639(5) 0.6574(5) 0.4404(4) 0.0150(8) Uani 1 1 d . .
O6A O 0.3221(6) 0.6866(5) 0.2222(4) 0.0151(8) Uani 1 1 d . .
H6A H 0.2927 0.5932 0.2325 0.023 Uiso 1 1 calc R U
O7A O 0.6493(5) 0.8806(5) 0.3358(3) 0.0140(8) Uani 1 1 d . .
H7A H 0.7281 0.8979 0.3911 0.021 Uiso 1 1 calc R U
N1A N 0.7312(6) 1.1877(6) 0.3067(4) 0.0136(9) Uani 1 1 d . .
N2A N 0.9792(7) 1.3871(6) 0.3612(4) 0.0180(10) Uani 1 1 d . .
H2A H 1.0520 1.4761 0.3953 0.022 Uiso 1 1 calc R U
C1A C 0.5149(7) 0.9362(7) 0.3718(5) 0.0124(10) Uani 1 1 d . .
C2A C 0.5351(7) 1.0750(7) 0.2945(5) 0.0132(10) Uani 1 1 d . .
C3A C 0.4948(8) 1.0288(8) 0.1614(5) 0.0175(11) Uani 1 1 d . .
H3AA H 0.5277 1.1211 0.1158 0.026 Uiso 1 1 calc R U
H3AB H 0.3633 0.9633 0.1481 0.026 Uiso 1 1 calc R U
H3AC H 0.5676 0.9727 0.1354 0.026 Uiso 1 1 calc R U
C4A C 0.4123(8) 1.1554(7) 0.3325(5) 0.0168(11) Uani 1 1 d . .
H4AA H 0.4292 1.2387 0.2796 0.025 Uiso 1 1 calc R U
H4AB H 0.4460 1.1974 0.4143 0.025 Uiso 1 1 calc R U
H4AC H 0.2830 1.0816 0.3280 0.025 Uiso 1 1 calc R U
C21A C 0.7973(8) 1.3214(7) 0.3682(5) 0.0145(10) Uani 1 1 d . .
H21A H 0.7252 1.3633 0.4107 0.017 Uiso 1 1 calc R U
C41A C 1.0364(8) 1.2945(8) 0.2924(6) 0.0220(13) Uani 1 1 d . .
H41A H 1.1596 1.3137 0.2734 0.026 Uiso 1 1 calc R U
C51A C 0.8806(8) 1.1692(7) 0.2568(5) 0.0199(12) Uani 1 1 d . .
H51A H 0.8750 1.0850 0.2072 0.024 Uiso 1 1 calc R U
P1B P 0.19656(18) 0.28441(16) 0.64353(12) 0.0107(3) Uani 1 1 d . .
P2B P 0.44924(18) 0.50055(16) 0.83787(12) 0.0113(3) Uani 1 1 d . .
O1B O 0.0270(5) 0.1403(5) 0.6167(4) 0.0138(8) Uani 1 1 d . .
O2B O 0.1993(5) 0.4223(5) 0.5815(3) 0.0127(8) Uani 1 1 d . .
O3B O 0.3752(5) 0.2619(5) 0.6176(4) 0.0144(8) Uani 1 1 d . .
H3B H 0.3478 0.1697 0.5977 0.022 Uiso 1 1 calc R U
O4B O 0.5949(5) 0.4440(5) 0.8608(4) 0.0149(8) Uani 1 1 d . .
O5B O 0.4883(5) 0.6091(5) 0.7377(3) 0.0146(8) Uani 1 1 d . .
O6B O 0.4264(6) 0.5862(5) 0.9538(3) 0.0157(8) Uani 1 1 d . .
H6B H 0.3663 0.6378 0.9373 0.024 Uiso 1 1 calc R U
O7B O 0.0903(5) 0.4111(5) 0.8289(4) 0.0147(8) Uani 1 1 d . .
H7B H 0.0657 0.4438 0.7658 0.022 Uiso 1 1 calc R U
N1B N -0.0276(6) 0.1005(6) 0.8734(4) 0.0129(9) Uani 1 1 d . .
N2B N -0.2757(6) -0.0969(6) 0.8241(4) 0.0154(9) Uani 1 1 d . .
H2B H -0.3505 -0.1888 0.7959 0.019 Uiso 1 1 calc R U
C1B C 0.2173(7) 0.3420(7) 0.8053(5) 0.0111(10) Uani 1 1 d . .
C2B C 0.1719(7) 0.2070(7) 0.8903(5) 0.0132(10) Uani 1 1 d . .
C3B C 0.1986(8) 0.2629(7) 1.0197(5) 0.0157(11) Uani 1 1 d . .
H3BA H 0.1355 0.3307 1.0335 0.024 Uiso 1 1 calc R U
H3BB H 0.3305 0.3192 1.0391 0.024 Uiso 1 1 calc R U
H3BC H 0.1470 0.1749 1.0702 0.024 Uiso 1 1 calc R U
C4B C 0.2862(8) 0.1147(7) 0.8679(5) 0.0162(11) Uani 1 1 d . .
H4BA H 0.2491 0.0298 0.9216 0.024 Uiso 1 1 calc R U
H4BB H 0.4171 0.1811 0.8823 0.024 Uiso 1 1 calc R U
H4BC H 0.2658 0.0740 0.7854 0.024 Uiso 1 1 calc R U
C21B C -0.0955(8) -0.0411(7) 0.8224(5) 0.0156(11) Uani 1 1 d . .
H21B H -0.0250 -0.0922 0.7906 0.019 Uiso 1 1 calc R U
C41B C -0.3317(8) 0.0079(8) 0.8758(5) 0.0198(12) Uani 1 1 d . .
H41B H -0.4552 -0.0050 0.8872 0.024 Uiso 1 1 calc R U
C51B C -0.1770(7) 0.1332(7) 0.9074(5) 0.0158(11) Uani 1 1 d . .
H51B H -0.1706 0.2256 0.9453 0.019 Uiso 1 1 calc R U
O1W O 0.6386(5) 0.5777(5) 0.4967(4) 0.0178(8) Uani 1 1 d D .
H1W H 0.6080 0.5219 0.4339 0.027 Uiso 1 1 d DR U
H2W H 0.6564 0.5297 0.5529 0.027 Uiso 1 1 d DR U
O2W O 0.5001(6) 0.5137(6) 0.2552(4) 0.0217(9) Uani 1 1 d D .
H3W H 0.5554 0.6067 0.2767 0.032 Uiso 1 1 d DR U
H4W H 0.5599 0.4895 0.2037 0.032 Uiso 1 1 d DR U
O3W O 0.8059(6) 0.4426(6) 0.6720(4) 0.0239(10) Uani 1 1 d D .
H5W H 0.7248 0.4459 0.7174 0.036 Uiso 1 1 d DR U
H6W H 0.7656 0.3595 0.6313 0.036 Uiso 1 1 d DR U
O4W O 0.7246(7) 0.8117(6) 0.0962(4) 0.0290(11) Uani 1 1 d D .
H7W H 0.6785 0.8065 0.1633 0.043 Uiso 1 1 d DR U
H8W H 0.6418 0.7653 0.0440 0.043 Uiso 1 1 d DR U
O5W O 0.7143(7) 0.4345(6) 0.0931(4) 0.0265(10) Uani 1 1 d D .
H9W H 0.8260 0.4956 0.0932 0.040 Uiso 1 1 d DR U
H10W H 0.6653 0.4255 0.0250 0.040 Uiso 1 1 d DR U
O6W O 0.2567(6) 0.7550(5) 0.9262(4) 0.0203(9) Uani 1 1 d D .
H11W H 0.1811 0.7584 0.9763 0.030 Uiso 1 1 d DR U
H12W H 0.2082 0.7376 0.8574 0.030 Uiso 1 1 d DR U
O7W O 0.1123(7) 0.7392(6) 0.6979(4) 0.0299(11) Uani 1 1 d D .
H13W H 0.1591 0.7943 0.6405 0.045 Uiso 1 1 d DR U
H14W H 0.0359 0.6521 0.6732 0.045 Uiso 1 1 d DR U
O8W O -0.0814(6) 0.8660(5) 0.4759(4) 0.0186(9) Uani 1 1 d D .
H15W H -0.0349 0.9502 0.5148 0.028 Uiso 1 1 d DR U
H16W H 0.0001 0.8499 0.4387 0.028 Uiso 1 1 d DR U
O9W O 0.0052(7) 0.7251(7) 0.0875(4) 0.0332(12) Uani 1 1 d D .
H17W H -0.0299 0.7961 0.0807 0.050 Uiso 1 1 d DR U
H18W H 0.0255 0.7150 0.1593 0.050 Uiso 1 1 d DR U

loop_
_atom_site_aniso_label
_atom_site_aniso_U_11
_atom_site_aniso_U_22
_atom_site_aniso_U_33
_atom_site_aniso_U_23
_atom_site_aniso_U_13
_atom_site_aniso_U_12
Cu1 0.0125(3) 0.0098(3) 0.0139(3) 0.0015(2) -0.0008(2) 0.0025(2)
P1A 0.0090(6) 0.0082(7) 0.0128(6) 0.0005(5) 0.0005(5) 0.0027(5)
P2A 0.0111(6) 0.0103(7) 0.0122(6) 0.0013(5) 0.0009(5) 0.0031(6)
O1A 0.0109(18) 0.017(2) 0.0173(18) 0.0010(16) 0.0030(15) 0.0054(16)
O2A 0.0122(19) 0.014(2) 0.020(2) 0.0001(17) -0.0007(15) 0.0057(17)
O3A 0.0126(18) 0.012(2) 0.0163(19) -0.0009(16) 0.0008(15) 0.0044(16)
O4A 0.0108(18) 0.015(2) 0.0162(18) 0.0006(16) 0.0012(15) 0.0043(16)
O5A 0.0118(18) 0.010(2) 0.0174(19) 0.0035(16) -0.0010(15) -0.0009(16)
O6A 0.0158(19) 0.012(2) 0.0176(19) -0.0024(16) 0.0016(16) 0.0061(17)
O7A 0.0113(18) 0.017(2) 0.0150(18) 0.0003(16) 0.0011(14) 0.0075(16)
N1A 0.011(2) 0.011(2) 0.017(2) 0.0013(18) 0.0041(17) 0.0016(18)
N2A 0.017(2) 0.014(2) 0.019(2) 0.001(2) -0.0028(19) 0.003(2)
C1A 0.012(2) 0.009(3) 0.018(3) 0.002(2) 0.0046(19) 0.006(2)
C2A 0.009(2) 0.008(3) 0.020(3) -0.001(2) 0.0035(19) 0.002(2)
C3A 0.015(3) 0.019(3) 0.015(3) 0.003(2) -0.002(2) 0.003(2)
C4A 0.017(3) 0.016(3) 0.020(3) 0.006(2) 0.004(2) 0.008(2)
C21A 0.013(3) 0.010(3) 0.018(3) 0.003(2) 0.002(2) 0.002(2)
C41A 0.017(3) 0.018(3) 0.029(3) -0.001(2) 0.006(2) 0.005(2)
C51A 0.013(3) 0.016(3) 0.028(3) -0.002(2) 0.005(2) 0.003(2)
P1B 0.0101(6) 0.0082(7) 0.0133(6) 0.0011(5) 0.0011(5) 0.0033(5)
P2B 0.0099(6) 0.0104(7) 0.0130(6) 0.0004(5) 0.0007(5) 0.0035(5)
O1B 0.0126(18) 0.008(2) 0.0184(19) -0.0015(16) -0.0006(15) 0.0022(16)
O2B 0.0121(19) 0.008(2) 0.0142(18) 0.0019(16) 0.0001(15) 0.0008(16)
O3B 0.0109(18) 0.013(2) 0.0179(19) -0.0040(16) -0.0016(15) 0.0035(16)
O4B 0.0110(18) 0.016(2) 0.0197(19) 0.0006(17) 0.0005(15) 0.0076(17)
O5B 0.0142(19) 0.012(2) 0.0162(19) 0.0024(16) 0.0006(15) 0.0045(16)
O6B 0.015(2) 0.015(2) 0.0153(19) -0.0031(17) 0.0006(15) 0.0047(17)
O7B 0.0146(19) 0.018(2) 0.0155(18) -0.0010(16) -0.0006(15) 0.0105(17)
N1B 0.012(2) 0.013(2) 0.014(2) 0.0004(18) 0.0016(16) 0.0054(19)
N2B 0.012(2) 0.013(2) 0.015(2) -0.0009(19) -0.0032(18) -0.0007(19)
C1B 0.013(2) 0.011(3) 0.014(2) 0.003(2) 0.0018(19) 0.008(2)
C2B 0.008(2) 0.014(3) 0.017(2) 0.001(2) -0.0010(19) 0.004(2)
C3B 0.016(3) 0.012(3) 0.016(2) 0.003(2) -0.001(2) 0.002(2)
C4B 0.017(3) 0.019(3) 0.016(3) 0.004(2) 0.001(2) 0.010(2)
C21B 0.015(3) 0.013(3) 0.017(3) 0.000(2) 0.000(2) 0.004(2)
C41B 0.014(3) 0.020(3) 0.025(3) 0.004(2) 0.004(2) 0.005(2)
C51B 0.010(2) 0.021(3) 0.017(2) 0.003(2) 0.0017(19) 0.007(2)
O1W 0.019(2) 0.017(2) 0.0187(19) 0.0023(16) 0.0040(15) 0.0083(18)
O2W 0.023(2) 0.017(2) 0.025(2) -0.0027(18) 0.0004(18) 0.010(2)
O3W 0.017(2) 0.023(2) 0.029(2) -0.0031(19) 0.0069(17) 0.0057(18)
O4W 0.029(3) 0.033(3) 0.027(2) -0.003(2) 0.0000(19) 0.015(2)
O5W 0.028(3) 0.032(3) 0.020(2) 0.001(2) -0.0058(18) 0.013(2)
O6W 0.025(2) 0.018(2) 0.018(2) 0.0000(18) 0.0003(17) 0.010(2)
O7W 0.028(3) 0.029(3) 0.026(2) 0.008(2) 0.000(2) 0.004(2)
O8W 0.0114(18) 0.018(2) 0.025(2) -0.0045(17) 0.0029(15) 0.0051(16)
O9W 0.025(3) 0.048(3) 0.027(2) -0.001(2) -0.0002(19) 0.016(2)

loop_
_atom_type_symbol
_atom_type_description
_atom_type_scat_dispersion_real
_atom_type_scat_dispersion_imag
_atom_type_scat_source
C C 0.0033 0.0016 'International Tables Vol C Tables 4.2.6.8 and 6.1.1.4'
H H 0.0000 0.0000 'International Tables Vol C Tables 4.2.6.8 and 6.1.1.4'
N N 0.0061 0.0033 'International Tables Vol C Tables 4.2.6.8 and 6.1.1.4'
O O 0.0106 0.0060 'International Tables Vol C Tables 4.2.6.8 and 6.1.1.4'
P P 0.1023 0.0942 'International Tables Vol C Tables 4.2.6.8 and 6.1.1.4'
Cu Cu 0.3201 1.2651 'International Tables Vol C Tables 4.2.6.8 and 6.1.1.4'

loop_
_geom_angle_atom_site_label_1
_geom_angle_atom_site_label_2
_geom_angle_atom_site_label_3
_geom_angle
O2B Cu1 O2A 174.12(16)
O2B Cu1 O5A 87.33(18)
O2A Cu1 O5A 91.02(18)
O2B Cu1 O5B 92.09(18)
O2A Cu1 O5B 88.69(19)
O5A Cu1 O5B 171.26(16)
O2B Cu1 O1W 99.89(15)
O2A Cu1 O1W 85.97(15)
O5A Cu1 O1W 101.94(15)
O5B Cu1 O1W 86.76(15)
O1A P1A O2A 116.6(2)
O1A P1A O3A 108.8(2)
O2A P1A O3A 109.1(2)
O1A P1A C1A 108.2(2)
O2A P1A C1A 106.1(2)
O3A P1A C1A 107.8(2)
O4A P2A O5A 114.5(2)
O4A P2A O6A 107.9(2)
O5A P2A O6A 108.7(2)
O4A P2A C1A 112.2(2)
O5A P2A C1A 107.6(3)
O6A P2A C1A 105.5(2)
P1A O2A Cu1 126.8(2)
P1A O3A H3A 109.5
P2A O5A Cu1 141.6(3)
P2A O6A H6A 109.5
C1A O7A H7A 109.5
C21A N1A C51A 107.4(5)
C21A N1A C2A 127.0(4)
C51A N1A C2A 125.5(5)
C21A N2A C41A 109.4(5)
C21A N2A H2A 125.3
C41A N2A H2A 125.3
O7A C1A C2A 108.5(4)
O7A C1A P1A 110.4(4)
C2A C1A P1A 116.1(4)
O7A C1A P2A 102.5(4)
C2A C1A P2A 112.5(4)
P1A C1A P2A 106.1(3)
N1A C2A C4A 108.5(5)
N1A C2A C3A 106.7(4)
C4A C2A C3A 107.7(5)
N1A C2A C1A 107.2(4)
C4A C2A C1A 113.7(4)
C3A C2A C1A 112.6(5)
C2A C3A H3AA 109.5
C2A C3A H3AB 109.5
H3AA C3A H3AB 109.5
C2A C3A H3AC 109.5
H3AA C3A H3AC 109.5
H3AB C3A H3AC 109.5
C2A C4A H4AA 109.5
C2A C4A H4AB 109.5
H4AA C4A H4AB 109.5
C2A C4A H4AC 109.5
H4AA C4A H4AC 109.5
H4AB C4A H4AC 109.5
N2A C21A N1A 109.5(5)
N2A C21A H21A 125.3
N1A C21A H21A 125.3
C51A C41A N2A 106.3(5)
C51A C41A H41A 126.9
N2A C41A H41A 126.9
C41A C51A N1A 107.4(5)
C41A C51A H51A 126.3
N1A C51A H51A 126.3
O1B P1B O2B 114.4(2)
O1B P1B O3B 111.7(2)
O2B P1B O3B 109.8(2)
O1B P1B C1B 110.9(2)
O2B P1B C1B 104.5(2)
O3B P1B C1B 104.8(2)
O4B P2B O5B 114.5(2)
O4B P2B O6B 108.8(2)
O5B P2B O6B 107.9(2)
O4B P2B C1B 112.8(3)
O5B P2B C1B 107.3(3)
O6B P2B C1B 105.1(2)
P1B O2B Cu1 129.9(2)
P1B O3B H3B 109.5
P2B O5B Cu1 141.3(3)
P2B O6B H6B 109.5
C1B O7B H7B 109.5
C21B N1B C51B 107.9(5)
C21B N1B C2B 126.5(4)
C51B N1B C2B 125.6(5)
C21B N2B C41B 110.5(5)
C21B N2B H2B 124.7
C41B N2B H2B 124.7
O7B C1B C2B 107.3(4)
O7B C1B P2B 104.2(4)
C2B C1B P2B 113.0(4)
O7B C1B P1B 108.3(3)
C2B C1B P1B 114.6(4)
P2B C1B P1B 108.9(3)
N1B C2B C3B 106.1(4)
N1B C2B C4B 108.1(5)
C3B C2B C4B 108.6(4)
N1B C2B C1B 109.1(4)
C3B C2B C1B 111.7(5)
C4B C2B C1B 113.0(4)
C2B C3B H3BA 109.5
C2B C3B H3BB 109.5
H3BA C3B H3BB 109.5
C2B C3B H3BC 109.5
H3BA C3B H3BC 109.5
H3BB C3B H3BC 109.5
C2B C4B H4BA 109.5
C2B C4B H4BB 109.5
H4BA C4B H4BB 109.5
C2B C4B H4BC 109.5
H4BA C4B H4BC 109.5
H4BB C4B H4BC 109.5
N2B C21B N1B 108.2(5)
N2B C21B H21B 125.9
N1B C21B H21B 125.9
C51B C41B N2B 106.6(5)
C51B C41B H41B 126.7
N2B C41B H41B 126.7
C41B C51B N1B 106.7(5)
C41B C51B H51B 126.7
N1B C51B H51B 126.7
Cu1 O1W H1W 114.0
Cu1 O1W H2W 97.8
H1W O1W H2W 110.5
H3W O2W H4W 110.5
H5W O3W H6W 110.5
H7W O4W H8W 110.4
H9W O5W H10W 110.4
H11W O6W H12W 110.4
H13W O7W H14W 110.5
H15W O8W H16W 110.4
H17W O9W H18W 110.4

loop_
_geom_bond_atom_site_label_1
_geom_bond_atom_site_label_2
_geom_bond_distance
Cu1 O2B 1.933(4)
Cu1 O2A 1.941(5)
Cu1 O5A 1.955(4)
Cu1 O5B 1.961(4)
Cu1 O1W 2.435(4)
P1A O1A 1.500(4)
P1A O2A 1.508(5)
P1A O3A 1.568(4)
P1A C1A 1.858(6)
P2A O4A 1.489(4)
P2A O5A 1.524(4)
P2A O6A 1.568(4)
P2A C1A 1.871(6)
O3A H3A 0.8400
O6A H6A 0.8400
O7A C1A 1.434(6)
O7A H7A 0.8400
N1A C21A 1.330(7)
N1A C51A 1.395(7)
N1A C2A 1.490(7)
N2A C21A 1.326(7)
N2A C41A 1.374(7)
N2A H2A 0.8800
C1A C2A 1.571(8)
C2A C4A 1.529(7)
C2A C3A 1.540(8)
C3A H3AA 0.9800
C3A H3AB 0.9800
C3A H3AC 0.9800
C4A H4AA 0.9800
C4A H4AB 0.9800
C4A H4AC 0.9800
C21A H21A 0.9500
C41A C51A 1.367(9)
C41A H41A 0.9500
C51A H51A 0.9500
P1B O1B 1.499(4)
P1B O2B 1.510(4)
P1B O3B 1.553(4)
P1B C1B 1.871(5)
P2B O4B 1.490(4)
P2B O5B 1.511(5)
P2B O6B 1.570(4)
P2B C1B 1.867(6)
O3B H3B 0.8400
O6B H6B 0.8400
O7B C1B 1.441(6)
O7B H7B 0.8400
N1B C21B 1.339(8)
N1B C51B 1.403(6)
N1B C2B 1.498(7)
N2B C21B 1.310(7)
N2B C41B 1.371(7)
N2B H2B 0.8800
C1B C2B 1.561(8)
C2B C3B 1.516(7)
C2B C4B 1.524(7)
C3B H3BA 0.9800
C3B H3BB 0.9800
C3B H3BC 0.9800
C4B H4BA 0.9800
C4B H4BB 0.9800
C4B H4BC 0.9800
C21B H21B 0.9500
C41B C51B 1.352(9)
C41B H41B 0.9500
C51B H51B 0.9500
O1W H1W 0.8397
O1W H2W 0.8398
O2W H3W 0.8405
O2W H4W 0.8403
O3W H5W 0.8399
O3W H6W 0.8400
O4W H7W 0.8402
O4W H8W 0.8402
O5W H9W 0.8404
O5W H10W 0.8403
O6W H11W 0.8402
O6W H12W 0.8402
O7W H13W 0.8400
O7W H14W 0.8399
O8W H15W 0.8399
O8W H16W 0.8402
O9W H17W 0.8404
O9W H18W 0.8402

loop_
_geom_hbond_atom_site_label_D
_geom_hbond_atom_site_label_H
_geom_hbond_atom_site_label_A
_geom_hbond_distance_DH
_geom_hbond_distance_HA
_geom_hbond_distance_DA
_geom_hbond_angle_DHA
_geom_hbond_site_symmetry_A
O3A H3A O1B 0.84 1.81 2.579(5) 150.9 1_665
O7A H7A O8W 0.84 1.91 2.695(6) 154.4 1_655
N2A H2A O5A 0.88 1.90 2.755(7) 162.3 1_665
O3B H3B O1A 0.84 1.74 2.555(5) 162.2 1_545
O6B H6B O6W 0.84 1.69 2.520(6) 170.8 .
O7B H7B O3W 0.84 2.30 2.969(6) 136.5 1_455
N2B H2B O5B 0.88 1.92 2.795(7) 178.7 1_445
O1W H1W O2W 0.84 2.16 2.869(6) 141.5 .
O1W H2W O3W 0.84 2.18 2.979(6) 158.4 .
O2W H3W O7A 0.84 2.48 3.302(7) 167.2 .
O2W H4W O5W 0.84 1.97 2.806(6) 175.6 .
O3W H5W O4B 0.84 1.93 2.734(5) 160.3 .
O3W H6W O3A 0.84 2.18 2.993(6) 163.6 1_545
O4W H7W O7A 0.84 2.09 2.886(6) 157.1 .
O4W H8W O6B 0.84 2.08 2.880(7) 159.3 1_554
O5W H9W O9W 0.84 2.08 2.801(9) 144.0 1_655
O5W H10W O4B 0.84 1.96 2.789(6) 168.2 1_554
O6W H11W O9W 0.84 1.83 2.659(6) 168.6 1_556
O6W H12W O7W 0.84 1.95 2.775(7) 169.2 .
O7W H13W O1A 0.84 2.11 2.876(7) 150.7 .
O7W H14W O3W 0.84 2.09 2.888(7) 158.9 1_455
O8W H15W O1B 0.84 1.99 2.822(6) 169.1 1_565
O8W H16W O4A 0.84 1.88 2.699(5) 163.1 .
O9W H17W O4W 0.84 2.03 2.684(7) 134.3 1_455
O9W H18W O4A 0.84 1.98 2.740(6) 149.3 .
C3A H3AC O4W 0.98 2.38 3.357(7) 171.4 .
C4A H4AA O2W 0.98 2.48 3.362(8) 148.9 1_565
C4A H4AB O3B 0.98 2.48 3.390(7) 153.5 1_565
C4A H4AC O4A 0.98 2.37 3.131(8) 133.4 .
C21A H21A O1W 0.95 2.58 3.473(6) 156.2 1_565
C4B H4BB O4B 0.98 2.35 3.108(8) 133.3 .
C21B H21B O7W 0.95 2.50 3.442(7) 170.9 1_545
C41B H41B O6W 0.95 2.55 3.251(8) 130.5 1_445

loop_
_geom_torsion_atom_site_label_1
_geom_torsion_atom_site_label_2
_geom_torsion_atom_site_label_3
_geom_torsion_atom_site_label_4
_geom_torsion
O1A P1A O2A Cu1 54.9(4)
O3A P1A O2A Cu1 178.5(2)
C1A P1A O2A Cu1 -65.6(3)
O4A P2A O5A Cu1 -132.8(4)
O6A P2A O5A Cu1 106.5(4)
C1A P2A O5A Cu1 -7.3(4)
O1A P1A C1A O7A -166.5(4)
O2A P1A C1A O7A -40.7(4)
O3A P1A C1A O7A 76.0(4)
O1A P1A C1A C2A 69.6(4)
O2A P1A C1A C2A -164.7(4)
O3A P1A C1A C2A -47.9(4)
O1A P1A C1A P2A -56.2(3)
O2A P1A C1A P2A 69.6(3)
O3A P1A C1A P2A -173.7(2)
O4A P2A C1A O7A -154.1(3)
O5A P2A C1A O7A 79.1(4)
O6A P2A C1A O7A -36.8(4)
O4A P2A C1A C2A -37.8(4)
O5A P2A C1A C2A -164.6(3)
O6A P2A C1A C2A 79.5(4)
O4A P2A C1A P1A 90.1(3)
O5A P2A C1A P1A -36.7(3)
O6A P2A C1A P1A -152.6(2)
C21A N1A C2A C4A 16.7(7)
C51A N1A C2A C4A -164.9(5)
C21A N1A C2A C3A 132.6(6)
C51A N1A C2A C3A -49.0(7)
C21A N1A C2A C1A -106.5(6)
C51A N1A C2A C1A 71.8(6)
O7A C1A C2A N1A -54.2(5)
P1A C1A C2A N1A 70.7(4)
P2A C1A C2A N1A -166.9(3)
O7A C1A C2A C4A -174.2(5)
P1A C1A C2A C4A -49.3(6)
P2A C1A C2A C4A 73.1(5)
O7A C1A C2A C3A 62.9(6)
P1A C1A C2A C3A -172.2(4)
P2A C1A C2A C3A -49.8(5)
C41A N2A C21A N1A 0.2(7)
C51A N1A C21A N2A -0.7(6)
C2A N1A C21A N2A 177.9(5)
C21A N2A C41A C51A 0.4(7)
N2A C41A C51A N1A -0.8(7)
C21A N1A C51A C41A 1.0(7)
C2A N1A C51A C41A -177.6(6)
O1B P1B O2B Cu1 -177.0(2)
O3B P1B O2B Cu1 -50.5(3)
C1B P1B O2B Cu1 61.5(3)
O4B P2B O5B Cu1 118.5(4)
O6B P2B O5B Cu1 -120.2(4)
C1B P2B O5B Cu1 -7.4(4)
O4B P2B C1B O7B 159.7(3)
O5B P2B C1B O7B -73.3(4)
O6B P2B C1B O7B 41.3(4)
O4B P2B C1B C2B 43.6(4)
O5B P2B C1B C2B 170.5(3)
O6B P2B C1B C2B -74.8(4)
O4B P2B C1B P1B -84.9(3)
O5B P2B C1B P1B 42.0(3)
O6B P2B C1B P1B 156.7(3)
O1B P1B C1B O7B -77.2(4)
O2B P1B C1B O7B 46.6(4)
O3B P1B C1B O7B 162.1(4)
O1B P1B C1B C2B 42.6(4)
O2B P1B C1B C2B 166.3(3)
O3B P1B C1B C2B -78.2(4)
O1B P1B C1B P2B 170.2(2)
O2B P1B C1B P2B -66.1(3)
O3B P1B C1B P2B 49.4(3)
C21B N1B C2B C3B -130.1(6)
C51B N1B C2B C3B 50.8(7)
C21B N1B C2B C4B -13.8(8)
C51B N1B C2B C4B 167.1(5)
C21B N1B C2B C1B 109.4(6)
C51B N1B C2B C1B -69.6(6)
O7B C1B C2B N1B 55.0(5)
P2B C1B C2B N1B 169.3(3)
P1B C1B C2B N1B -65.2(4)
O7B C1B C2B C3B -61.9(5)
P2B C1B C2B C3B 52.4(5)
P1B C1B C2B C3B 177.8(3)
O7B C1B C2B C4B 175.3(5)
P2B C1B C2B C4B -70.5(5)
P1B C1B C2B C4B 55.0(5)
C41B N2B C21B N1B 0.5(7)
C51B N1B C21B N2B -0.5(6)
C2B N1B C21B N2B -179.7(5)
C21B N2B C41B C51B -0.3(7)
N2B C41B C51B N1B -0.1(6)
C21B N1B C51B C41B 0.4(6)
C2B N1B C51B C41B 179.6(5)
